data_2107370
loop_
_publ_author_name
'Panagiotopoulos, N.C.'
'Brown, I.D.'

_publ_section_title
;
 The crystal structure of beta-Na2 Cr2 O7
;
_journal_name_full 'Acta Crystallographica B (24,1968-38,1982)'
_journal_page_first 1352
_journal_page_last 1357
_journal_volume 28
_journal_year 1972
_chemical_formula_sum 'Cr2 Na2 O7'
_chemical_name_systematic 'Na2 (Cr2 O7)'
_space_group_IT_number 2
_symmetry_space_group_name_Hall '-P 1'
_symmetry_space_group_name_H-M 'P -1'
_cell_angle_alpha 89.41
_cell_angle_beta 109.57
_cell_angle_gamma 114.26
_cell_formula_units_Z 4
_cell_length_a 7.702
_cell_length_b 10.38
_cell_length_c 9.402
_cell_volume 638.561
_citation_journal_id_ASTM ACBCAR
_cod_data_source_file Panagiotopoulos_ACBCAR_1972_30.cif
_cod_data_source_block Cr2Na2O7
_cod_original_cell_volume 638.5614
_cod_database_code 2107370

loop_
_symmetry_equiv_pos_as_xyz
x,y,z
-x,-y,-z

loop_
_atom_site_label
_atom_site_type_symbol
_atom_site_fract_x
_atom_site_fract_y
_atom_site_fract_z
_atom_site_occupancy
_atom_site_U_iso_or_equiv
O14 O-2 0.0762 0.6217 0.7693 1 0.0
O3 O-2 -0.1368 0.0913 0.015 1 0.0
O4 O-2 0.3598 0.1634 0.5812 1 0.0
O10 O-2 -0.1591 0.5969 0.4759 1 0.0
Cr4 Cr+6 0.2332 0.5588 0.9095 1 0.0
O6 O-2 0.1992 -0.0871 0.4072 1 0.0
O8 O-2 -0.3367 0.5531 0.6831 1 0.0
Cr2 Cr+6 0.2488 0.0803 0.4091 1 0.0
Na3 Na+1 0.2941 0.8263 0.2146 1 0.0
Na4 Na+1 -0.2334 0.7414 0.8979 1 0.0
Na1 Na+1 0.3774 0.3511 0.7359 1 0.0
Na2 Na+1 -0.2391 0.2267 0.393 1 0.0
O12 O-2 0.4257 0.5752 0.8634 1 0.0
O13 O-2 0.1086 0.3916 0.9152 1 0.0
O2 O-2 -0.238 -0.1542 0.1238 1 0.0
O5 O-2 0.3937 0.1479 0.3109 1 0.0
Cr3 Cr+6 -0.1751 0.5287 0.6285 1 0.0
O9 O-2 -0.2299 0.3606 0.6031 1 0.0
O1 O-2 -0.3849 0.0258 0.1747 1 0.0
O11 O-2 0.3167 0.652 0.0729 1 0.0
O7 O-2 0.0188 0.0999 0.3237 1 0.0
Cr1 Cr+6 -0.1939 0.0119 0.1509 1 0.0
